data_2206561
loop_
_publ_author_name
'Ming-Tian Li'
'Cheng-Gang Wang'
'Yu Wu'
'Xu-Cheng Fu'

_publ_section_title
;
 Diaquabis(ethylenediamine)nickel(II)
 bis(4-aminonaphthalene-1-sulfonate) dihydrate
;
_journal_coeditor_code SU6215
_journal_issue 8
_journal_name_full 'Acta Crystallographica Section E'
_journal_page_first m1613
_journal_page_last m1615
_journal_paper_doi 10.1107/S1600536805022907
_journal_volume 61
_journal_year 2005
_chemical_formula_iupac '[Ni (C2 H8 N2 )2 (H2 O)2] (C10 H8 N O3 S)2, 2H2 O'
_chemical_formula_moiety 'C4 H20 N4 Ni O2 2+, 2C10 H8 N O3 S -, 2H2 O'
_chemical_formula_sum 'C24 H40 N6 Ni O10 S2'
_chemical_formula_weight 695.45
_chemical_name_common '[Ni(en)~2~(H~2~O)~2~](ans)~2~2H~2~O'
_chemical_name_systematic
;
Diaquabis(ethylenediamine)nickel(II)
bis(4-aminonaphthalene-1-sulfonate) dihydrate
;
_space_group_IT_number 14
_symmetry_cell_setting monoclinic
_symmetry_space_group_name_Hall '-P 2ybc'
_symmetry_space_group_name_H-M 'P 1 21/c 1'
_atom_sites_solution_hydrogens geom
_atom_sites_solution_primary direct
_atom_sites_solution_secondary difmap
_audit_creation_method SHELXL-97
_cell_angle_alpha 90.00
_cell_angle_beta 90.479(3)
_cell_angle_gamma 90.00
_cell_formula_units_Z 2
_cell_length_a 12.406(2)
_cell_length_b 9.6396(17)
_cell_length_c 12.276(2)
_cell_measurement_reflns_used 2427
_cell_measurement_temperature 292(2)
_cell_measurement_theta_max 27.01
_cell_measurement_theta_min 2.68
_cell_volume 1468.0(4)
_computing_cell_refinement 'SAINT (Bruker, 2000)'
_computing_data_collection 'SMART (Bruker, 2000)'
_computing_data_reduction SAINT
_computing_molecular_graphics 'SHELXTL (Bruker, 1997)'
_computing_publication_material SHELXTL
_computing_structure_refinement 'SHELXL97 (Sheldrick, 1997)'
_computing_structure_solution 'SHELXS97 (Sheldrick, 1997)'
_diffrn_ambient_temperature 292(2)
_diffrn_measured_fraction_theta_full 0.990
_diffrn_measured_fraction_theta_max 0.990
_diffrn_measurement_device_type 'Bruker SMART CCD area-detector'
_diffrn_measurement_method '\f and \w'
_diffrn_radiation_monochromator graphite
_diffrn_radiation_source 'fine-focus sealed tube'
_diffrn_radiation_type MoK\a
_diffrn_radiation_wavelength 0.71073
_diffrn_reflns_av_R_equivalents 0.0305
_diffrn_reflns_av_sigmaI/netI 0.0390
_diffrn_reflns_limit_h_max 16
_diffrn_reflns_limit_h_min -15
_diffrn_reflns_limit_k_max 12
_diffrn_reflns_limit_k_min -10
_diffrn_reflns_limit_l_max 15
_diffrn_reflns_limit_l_min -14
_diffrn_reflns_number 8920
_diffrn_reflns_theta_full 27.50
_diffrn_reflns_theta_max 27.50
_diffrn_reflns_theta_min 1.64
_diffrn_standards_decay_% 0
_diffrn_standards_number 0
_exptl_absorpt_coefficient_mu 0.869
_exptl_absorpt_correction_T_max 0.9029
_exptl_absorpt_correction_T_min 0.7806
_exptl_absorpt_correction_type multi-scan
_exptl_absorpt_process_details '(SADABS; Bruker, 2000)'
_exptl_crystal_colour 'pale purple'
_exptl_crystal_density_diffrn 1.573
_exptl_crystal_density_method 'not measured'
_exptl_crystal_description block
_exptl_crystal_F_000 732
_exptl_crystal_size_max 0.30
_exptl_crystal_size_mid 0.18
_exptl_crystal_size_min 0.12
_refine_diff_density_max 0.396
_refine_diff_density_min -0.367
_refine_ls_extinction_method none
_refine_ls_goodness_of_fit_ref 1.071
_refine_ls_hydrogen_treatment mixed
_refine_ls_matrix_type full
_refine_ls_number_parameters 236
_refine_ls_number_reflns 3336
_refine_ls_number_restraints 8
_refine_ls_restrained_S_all 1.071
_refine_ls_R_factor_all 0.0513
_refine_ls_R_factor_gt 0.0384
_refine_ls_shift/su_max 0.000
_refine_ls_shift/su_mean 0.000
_refine_ls_structure_factor_coef Fsqd
_refine_ls_weighting_details 'w = 1/[\s^2^(Fo^2^)+(0.0643P)^2^] where P = (Fo^2^+2Fc^2^)/3'
_refine_ls_weighting_scheme calc
_refine_ls_wR_factor_gt 0.0976
_refine_ls_wR_factor_ref 0.1139
_reflns_number_gt 2698
_reflns_number_total 3336
_reflns_threshold_expression I>2\s(I)
_cod_data_source_file su6215.cif
_cod_data_source_block I
_cod_original_cell_volume 1468.0(5)
_cod_original_sg_symbol_H-M 'P 21/c'
_cod_database_code 2206561
_cod_database_fobs_code 2206561

loop_
_symmetry_equiv_pos_as_xyz
'x, y, z'
'-x, y+1/2, -z+1/2'
'-x, -y, -z'
'x, -y-1/2, z-1/2'

loop_
_atom_site_label
_atom_site_fract_x
_atom_site_fract_y
_atom_site_fract_z
_atom_site_U_iso_or_equiv
_atom_site_adp_type
_atom_site_calc_flag
_atom_site_refinement_flags
_atom_site_occupancy
_atom_site_type_symbol
Ni1 0.0000 0.0000 0.0000 0.02430(14) Uani d S 1 Ni
O1 0.17219(15) -0.0072(2) 0.01315(19) 0.0367(4) Uani d . 1 O
N1 -0.00129(17) 0.1564(2) 0.11836(17) 0.0347(5) Uani d D 1 N
N2 0.01637(17) 0.1667(2) -0.10628(17) 0.0325(5) Uani d D 1 N
C1 -0.0291(2) 0.2864(3) 0.0623(2) 0.0429(6) Uani d . 1 C
H1C -0.0117 0.3651 0.1086 0.051 Uiso calc R 1 H
H1D -0.1056 0.2888 0.0458 0.051 Uiso calc R 1 H
C2 0.0355(2) 0.2936(3) -0.0425(2) 0.0449(7) Uani d . 1 C
H2C 0.0137 0.3742 -0.0845 0.054 Uiso calc R 1 H
H2D 0.1117 0.3023 -0.0254 0.054 Uiso calc R 1 H
S1 0.24350(4) 0.05424(6) 0.70665(5) 0.02924(17) Uani d . 1 S
C3 0.38472(17) 0.0506(2) 0.68574(17) 0.0243(4) Uani d . 1 C
C4 0.44353(18) -0.0483(2) 0.73983(19) 0.0296(5) Uani d . 1 C
H4 0.4101 -0.1043 0.7912 0.036 Uiso calc R 1 H
O2 0.22292(14) -0.04669(19) 0.79325(14) 0.0408(4) Uani d . 1 O
C7 0.54736(16) 0.1220(2) 0.58904(17) 0.0236(4) Uani d . 1 C
C8 0.59893(18) 0.2110(2) 0.51351(18) 0.0297(5) Uani d . 1 C
H6 0.6723 0.2010 0.5009 0.036 Uiso calc R 1 H
O3 0.21260(13) 0.19361(19) 0.73951(15) 0.0425(5) Uani d . 1 O
O4 0.19375(14) 0.01123(19) 0.60497(15) 0.0432(5) Uani d . 1 O
C5 0.55306(18) -0.0662(3) 0.71878(19) 0.0309(5) Uani d . 1 C
H7 0.5913 -0.1347 0.7559 0.037 Uiso calc R 1 H
C9 0.5424(2) 0.3106(3) 0.45939(19) 0.0350(6) Uani d . 1 C
H8 0.5772 0.3678 0.4098 0.042 Uiso calc R 1 H
C12 0.43546(16) 0.1391(2) 0.60840(17) 0.0228(4) Uani d . 1 C
C11 0.37973(17) 0.2448(2) 0.54987(18) 0.0272(5) Uani d . 1 C
H10 0.3063 0.2576 0.5609 0.033 Uiso calc R 1 H
C6 0.60497(18) 0.0144(2) 0.64524(18) 0.0260(5) Uani d . 1 C
C10 0.4325(2) 0.3273(2) 0.47800(19) 0.0332(5) Uani d . 1 C
H12 0.3947 0.3960 0.4407 0.040 Uiso calc R 1 H
N3 0.71624(17) -0.0040(2) 0.6279(2) 0.0338(5) Uani d D 1 N
O5 0.20757(16) 0.8266(2) 0.19924(18) 0.0471(5) Uani d D 1 O
H5A 0.226(3) 0.873(3) 0.257(2) 0.071(11) Uiso d D 1 H
H1E 0.200(3) -0.061(4) 0.063(3) 0.070(12) Uiso d . 1 H
H5B 0.227(5) 0.749(4) 0.213(6) 0.25(4) Uiso d D 1 H
H3A 0.738(2) 0.007(2) 0.5641(18) 0.030(7) Uiso d D 1 H
H3B 0.729(2) -0.079(2) 0.655(2) 0.042(8) Uiso d D 1 H
H1F 0.202(3) -0.022(3) -0.036(3) 0.046(10) Uiso d . 1 H
H2A 0.074(2) 0.152(3) -0.148(2) 0.062(9) Uiso d D 1 H
H2B -0.046(2) 0.174(3) -0.144(2) 0.063(10) Uiso d D 1 H
H1A -0.051(2) 0.140(3) 0.167(2) 0.060(10) Uiso d D 1 H
H1B 0.0643(17) 0.168(3) 0.143(2) 0.045(8) Uiso d D 1 H

loop_
_atom_site_aniso_label
_atom_site_aniso_U_11
_atom_site_aniso_U_22
_atom_site_aniso_U_33
_atom_site_aniso_U_12
_atom_site_aniso_U_13
_atom_site_aniso_U_23
Ni1 0.0233(2) 0.0259(2) 0.0237(2) -0.00128(15) 0.00445(16) -0.00047(15)
O1 0.0271(9) 0.0455(12) 0.0375(11) 0.0012(7) 0.0043(9) -0.0004(9)
N1 0.0320(11) 0.0389(12) 0.0333(12) -0.0030(9) 0.0070(9) -0.0078(9)
N2 0.0286(10) 0.0355(12) 0.0334(11) -0.0005(9) 0.0067(9) 0.0063(9)
C1 0.0444(14) 0.0315(14) 0.0529(17) 0.0009(11) 0.0070(13) -0.0114(12)
C2 0.0482(15) 0.0296(14) 0.0569(18) -0.0045(12) 0.0070(13) 0.0047(12)
S1 0.0258(3) 0.0332(3) 0.0289(3) -0.0003(2) 0.0092(2) -0.0001(2)
C3 0.0258(11) 0.0255(11) 0.0217(11) 0.0004(9) 0.0040(8) -0.0026(8)
C4 0.0341(12) 0.0277(12) 0.0272(12) -0.0011(10) 0.0057(10) 0.0039(9)
O2 0.0392(10) 0.0444(11) 0.0389(10) -0.0023(8) 0.0164(8) 0.0087(8)
C7 0.0268(11) 0.0223(11) 0.0216(11) -0.0010(8) 0.0010(8) -0.0046(8)
C8 0.0291(11) 0.0318(13) 0.0283(12) -0.0042(9) 0.0074(9) -0.0032(9)
O3 0.0389(10) 0.0358(10) 0.0532(12) 0.0055(8) 0.0169(8) -0.0042(8)
O4 0.0311(9) 0.0642(13) 0.0344(10) -0.0062(8) 0.0013(8) -0.0065(8)
C5 0.0338(12) 0.0305(13) 0.0282(12) 0.0053(10) -0.0028(9) 0.0030(9)
C9 0.0448(14) 0.0306(13) 0.0298(13) -0.0036(11) 0.0095(11) 0.0050(10)
C12 0.0274(10) 0.0210(11) 0.0201(10) -0.0010(8) 0.0023(8) -0.0043(8)
C11 0.0277(11) 0.0267(12) 0.0274(12) 0.0035(9) 0.0014(9) -0.0016(9)
C6 0.0246(11) 0.0296(12) 0.0237(11) 0.0011(8) -0.0006(9) -0.0054(8)
C10 0.0436(13) 0.0271(12) 0.0289(12) 0.0039(10) 0.0003(10) 0.0039(9)
N3 0.0273(11) 0.0412(14) 0.0328(12) 0.0048(9) 0.0012(9) -0.0003(10)
O5 0.0464(11) 0.0459(12) 0.0488(13) 0.0016(9) -0.0140(9) -0.0015(10)

loop_
_atom_type_symbol
_atom_type_description
_atom_type_scat_dispersion_real
_atom_type_scat_dispersion_imag
_atom_type_scat_source
C C 0.0033 0.0016 'International Tables Vol C Tables 4.2.6.8 and 6.1.1.4'
H H 0.0000 0.0000 'International Tables Vol C Tables 4.2.6.8 and 6.1.1.4'
N N 0.0061 0.0033 'International Tables Vol C Tables 4.2.6.8 and 6.1.1.4'
O O 0.0106 0.0060 'International Tables Vol C Tables 4.2.6.8 and 6.1.1.4'
S S 0.1246 0.1234 'International Tables Vol C Tables 4.2.6.8 and 6.1.1.4'
Ni Ni 0.3393 1.1124 'International Tables Vol C Tables 4.2.6.8 and 6.1.1.4'

loop_
_geom_angle_atom_site_label_1
_geom_angle_atom_site_label_2
_geom_angle_atom_site_label_3
_geom_angle_site_symmetry_1
_geom_angle_site_symmetry_3
_geom_angle
_geom_angle_publ_flag
N2 Ni1 N2 . 3 180.0 y
N2 Ni1 N1 . . 83.15(9) y
N2 Ni1 N1 3 . 96.85(9) y
N2 Ni1 N1 . 3 96.85(9) y
N2 Ni1 N1 3 3 83.15(9) y
N1 Ni1 N1 . 3 180.0 y
N2 Ni1 O1 . 3 91.74(8) y
N2 Ni1 O1 3 3 88.26(8) y
N1 Ni1 O1 . 3 90.90(8) y
N1 Ni1 O1 3 3 89.10(8) y
N2 Ni1 O1 . . 88.26(8) y
N2 Ni1 O1 3 . 91.74(8) y
N1 Ni1 O1 . . 89.10(8) y
N1 Ni1 O1 3 . 90.90(8) y
O1 Ni1 O1 3 . 180.0 y
Ni1 O1 H1E . . 117(2) ?
Ni1 O1 H1F . . 117(3) ?
H1E O1 H1F . . 106(3) ?
C1 N1 Ni1 . . 107.01(15) ?
C1 N1 H1A . . 108(2) ?
Ni1 N1 H1A . . 110(2) ?
C1 N1 H1B . . 105.8(18) ?
Ni1 N1 H1B . . 108.6(18) ?
H1A N1 H1B . . 117(3) ?
C2 N2 Ni1 . . 108.95(16) ?
C2 N2 H2A . . 108.0(19) ?
Ni1 N2 H2A . . 109(2) ?
C2 N2 H2B . . 110(2) ?
Ni1 N2 H2B . . 107(2) ?
H2A N2 H2B . . 114(3) ?
N1 C1 C2 . . 108.1(2) ?
N1 C1 H1C . . 110.1 ?
C2 C1 H1C . . 110.1 ?
N1 C1 H1D . . 110.1 ?
C2 C1 H1D . . 110.1 ?
H1C C1 H1D . . 108.4 ?
N2 C2 C1 . . 109.2(2) ?
N2 C2 H2C . . 109.9 ?
C1 C2 H2C . . 109.9 ?
N2 C2 H2D . . 109.9 ?
C1 C2 H2D . . 109.9 ?
H2C C2 H2D . . 108.3 ?
O4 S1 O3 . . 113.06(11) ?
O4 S1 O2 . . 111.08(11) ?
O3 S1 O2 . . 111.36(11) ?
O4 S1 C3 . . 106.50(10) ?
O3 S1 C3 . . 108.74(10) ?
O2 S1 C3 . . 105.68(10) ?
C4 C3 C12 . . 120.2(2) ?
C4 C3 S1 . . 117.82(17) ?
C12 C3 S1 . . 121.76(16) ?
C3 C4 C5 . . 120.8(2) ?
C3 C4 H4 . . 119.6 ?
C5 C4 H4 . . 119.6 ?
C8 C7 C12 . . 119.08(19) ?
C8 C7 C6 . . 121.73(19) ?
C12 C7 C6 . . 119.19(19) ?
C9 C8 C7 . . 120.8(2) ?
C9 C8 H6 . . 119.6 ?
C7 C8 H6 . . 119.6 ?
C6 C5 C4 . . 121.4(2) ?
C6 C5 H7 . . 119.3 ?
C4 C5 H7 . . 119.3 ?
C8 C9 C10 . . 120.2(2) ?
C8 C9 H8 . . 119.9 ?
C10 C9 H8 . . 119.9 ?
C7 C12 C11 . . 118.06(19) ?
C7 C12 C3 . . 118.64(19) ?
C11 C12 C3 . . 123.30(19) ?
C10 C11 C12 . . 120.8(2) ?
C10 C11 H10 . . 119.6 ?
C12 C11 H10 . . 119.6 ?
C5 C6 N3 . . 119.9(2) ?
C5 C6 C7 . . 119.8(2) ?
N3 C6 C7 . . 120.3(2) ?
C11 C10 C9 . . 121.1(2) ?
C11 C10 H12 . . 119.5 ?
C9 C10 H12 . . 119.5 ?
C6 N3 H3A . . 116.3(18) ?
C6 N3 H3B . . 104(2) ?
H3A N3 H3B . . 116(3) ?
H5A O5 H5B . . 103(5) ?

loop_
_geom_bond_atom_site_label_1
_geom_bond_atom_site_label_2
_geom_bond_site_symmetry_2
_geom_bond_distance
_geom_bond_publ_flag
Ni1 N2 . 2.081(2) y
Ni1 N2 3 2.081(2) ?
Ni1 N1 . 2.094(2) y
Ni1 N1 3 2.094(2) ?
Ni1 O1 3 2.1420(19) ?
Ni1 O1 . 2.1421(19) y
O1 H1E . 0.87(4) ?
O1 H1F . 0.72(3) ?
N1 C1 . 1.470(3) ?
N1 H1A . 0.88(2) ?
N1 H1B . 0.87(2) ?
N2 C2 . 1.471(3) ?
N2 H2A . 0.89(2) ?
N2 H2B . 0.90(2) ?
C1 C2 . 1.523(4) ?
C1 H1C . 0.9700 ?
C1 H1D . 0.9700 ?
C2 H2C . 0.9700 ?
C2 H2D . 0.9700 ?
S1 O4 . 1.4485(19) ?
S1 O3 . 1.4551(18) ?
S1 O2 . 1.4650(18) ?
S1 C3 . 1.773(2) ?
C3 C4 . 1.369(3) ?
C3 C12 . 1.427(3) ?
C4 C5 . 1.396(3) ?
C4 H4 . 0.9300 ?
C7 C8 . 1.419(3) ?
C7 C12 . 1.420(3) ?
C7 C6 . 1.433(3) ?
C8 C9 . 1.359(3) ?
C8 H6 . 0.9300 ?
C5 C6 . 1.358(3) ?
C5 H7 . 0.9300 ?
C9 C10 . 1.394(3) ?
C9 H8 . 0.9300 ?
C12 C11 . 1.422(3) ?
C11 C10 . 1.360(3) ?
C11 H10 . 0.9300 ?
C6 N3 . 1.410(3) ?
C10 H12 . 0.9300 ?
N3 H3A . 0.84(2) ?
N3 H3B . 0.81(2) ?
O5 H5A . 0.86(2) ?
O5 H5B . 0.80(3) ?

loop_
_geom_hbond_atom_site_label_D
_geom_hbond_atom_site_label_H
_geom_hbond_atom_site_label_A
_geom_hbond_site_symmetry_A
_geom_hbond_distance_DH
_geom_hbond_distance_HA
_geom_hbond_distance_DA
_geom_hbond_angle_DHA
N1 H1B O3 4_565 0.87(2) 2.56(2) 3.358(3) 153(2)
N1 H1A O2 3_556 0.88(2) 2.36(2) 3.147(3) 148(3)
N2 H2B O5 3_565 0.90(2) 2.11(2) 2.995(3) 167(3)
N2 H2A O3 1_554 0.89(2) 2.25(2) 3.107(3) 161(3)
O1 H1F O2 1_554 0.72(3) 2.13(4) 2.803(3) 156(3)
N3 H3B O3 2_646 0.81(2) 2.64(2) 3.449(3) 173(3)
N3 H3A O4 3_656 0.84(2) 2.26(2) 3.079(3) 167(2)
O5 H5B O2 4_565 0.80(3) 2.19(4) 2.940(3) 157(7)
O1 H1E O5 1_545 0.87(4) 1.99(4) 2.822(3) 159(3)
O5 H5A N3 3_666 0.86(2) 2.03(2) 2.879(3) 169(3)

loop_
_geom_torsion_atom_site_label_1
_geom_torsion_atom_site_label_2
_geom_torsion_atom_site_label_3
_geom_torsion_atom_site_label_4
_geom_torsion_site_symmetry_1
_geom_torsion
N2 Ni1 N1 C1 . 19.74(16)
N2 Ni1 N1 C1 3 -160.25(16)
O1 Ni1 N1 C1 3 -71.90(17)
O1 Ni1 N1 C1 . 108.10(17)
N1 Ni1 N2 C2 . 9.04(16)
N1 Ni1 N2 C2 3 -170.96(16)
O1 Ni1 N2 C2 3 99.73(17)
O1 Ni1 N2 C2 . -80.27(17)
Ni1 N1 C1 C2 . -44.2(2)
Ni1 N2 C2 C1 . -35.6(3)
N1 C1 C2 N2 . 54.1(3)
O4 S1 C3 C4 . -111.3(2)
O3 S1 C3 C4 . 126.60(19)
O2 S1 C3 C4 . 6.9(2)
O4 S1 C3 C12 . 63.4(2)
O3 S1 C3 C12 . -58.7(2)
O2 S1 C3 C12 . -178.35(18)
C12 C3 C4 C5 . -1.3(4)
S1 C3 C4 C5 . 173.47(17)
C12 C7 C8 C9 . -0.6(3)
C6 C7 C8 C9 . 178.7(2)
C3 C4 C5 C6 . 0.7(4)
C7 C8 C9 C10 . 0.4(4)
C8 C7 C12 C11 . 0.5(3)
C6 C7 C12 C11 . -178.71(19)
C8 C7 C12 C3 . -179.05(19)
C6 C7 C12 C3 . 1.7(3)
C4 C3 C12 C7 . 0.1(3)
S1 C3 C12 C7 . -174.49(15)
C4 C3 C12 C11 . -179.5(2)
S1 C3 C12 C11 . 5.9(3)
C7 C12 C11 C10 . -0.3(3)
C3 C12 C11 C10 . 179.2(2)
C4 C5 C6 N3 . 178.4(2)
C4 C5 C6 C7 . 1.2(3)
C8 C7 C6 C5 . 178.4(2)
C12 C7 C6 C5 . -2.3(3)
C8 C7 C6 N3 . 1.2(3)
C12 C7 C6 N3 . -179.59(19)
C12 C11 C10 C9 . 0.2(3)
C8 C9 C10 C11 . -0.2(4)
